data_7108091
loop_
_publ_author_name
'Daisuke Tanaka'
'Tomoko Inose'
'Hirofumi Tanaka'
'Sunri Lee'
'Naoto Ishikawa'
'Takuji Ogawa'

_publ_section_title
;
 Proton-induced switching of the single molecule magnetic properties of a
 porphyrin based TbIII double-decker complex
;
_journal_name_full Chem.Commun.
_journal_page_first 7796
_journal_paper_doi 10.1039/c2cc00086e
_journal_volume 48
_journal_year 2012
_chemical_formula_sum 'C92 H61 Cl12 N8 Tb'
_chemical_formula_weight 1862.81
_chemical_name_systematic
;
?
;
_space_group_IT_number 14
_symmetry_cell_setting monoclinic
_symmetry_space_group_name_Hall '-P 2ybc'
_symmetry_space_group_name_H-M 'P 1 21/c 1'
_atom_sites_solution_hydrogens geom
_atom_sites_solution_primary direct
_atom_sites_solution_secondary difmap
_audit_creation_method SHELXL-97
_cell_angle_alpha 90.00
_cell_angle_beta 91.7771(8)
_cell_angle_gamma 90.00
_cell_formula_units_Z 4
_cell_length_a 16.0300(5)
_cell_length_b 17.0927(5)
_cell_length_c 30.0170(8)
_cell_measurement_reflns_used 31428
_cell_measurement_temperature 150(2)
_cell_measurement_theta_max 54.92
_cell_measurement_theta_min 6.01
_cell_volume 8220.6(4)
_computing_molecular_graphics 'Yadokari-XG 2009 (Wakita, Nemoto et al., 2009)'
_computing_publication_material 'Yadokari-XG 2009 (Wakita, Nemoto et al., 2009)'
_computing_structure_refinement 'SHELXL-97 (Sheldrick, 1997)'
_computing_structure_solution 'SHELXS-97 (Sheldrick, 1990)'
_diffrn_ambient_temperature 150(2)
_diffrn_measured_fraction_theta_full 0.998
_diffrn_measured_fraction_theta_max 0.998
_diffrn_measurement_device_type IP
_diffrn_measurement_method \w
_diffrn_radiation_monochromator graphite
_diffrn_radiation_source 'fine-focus sealed tube'
_diffrn_radiation_type MoK\a
_diffrn_radiation_wavelength 0.71075
_diffrn_reflns_av_R_equivalents 0.0835
_diffrn_reflns_av_sigmaI/netI 0.0713
_diffrn_reflns_limit_h_max 19
_diffrn_reflns_limit_h_min -19
_diffrn_reflns_limit_k_max 20
_diffrn_reflns_limit_k_min -20
_diffrn_reflns_limit_l_max 35
_diffrn_reflns_limit_l_min -35
_diffrn_reflns_number 62010
_diffrn_reflns_theta_full 25.00
_diffrn_reflns_theta_max 25.00
_diffrn_reflns_theta_min 3.01
_exptl_absorpt_coefficient_mu 1.304
_exptl_absorpt_correction_T_max 0.9619
_exptl_absorpt_correction_T_min 0.8807
_exptl_absorpt_correction_type empirical
_exptl_crystal_colour brown
_exptl_crystal_density_diffrn 1.505
_exptl_crystal_density_method 'not measured'
_exptl_crystal_description plate
_exptl_crystal_F_000 3752
_exptl_crystal_size_max 0.10
_exptl_crystal_size_mid 0.10
_exptl_crystal_size_min 0.03
_refine_diff_density_max 3.617
_refine_diff_density_min -1.933
_refine_diff_density_rms 0.160
_refine_ls_extinction_method none
_refine_ls_goodness_of_fit_ref 1.034
_refine_ls_hydrogen_treatment constr
_refine_ls_matrix_type full
_refine_ls_number_parameters 1010
_refine_ls_number_reflns 14442
_refine_ls_number_restraints 12
_refine_ls_restrained_S_all 1.037
_refine_ls_R_factor_all 0.1112
_refine_ls_R_factor_gt 0.0800
_refine_ls_shift/su_max 0.002
_refine_ls_shift/su_mean 0.000
_refine_ls_structure_factor_coef Fsqd
_refine_ls_weighting_details 'calc w=1/[\s^2^(Fo^2^)+(0.1201P)^2^+62.6478P] where P=(Fo^2^+2Fc^2^)/3'
_refine_ls_weighting_scheme calc
_refine_ls_wR_factor_gt 0.2120
_refine_ls_wR_factor_ref 0.2367
_reflns_number_gt 9945
_reflns_number_total 14442
_reflns_threshold_expression >2sigma(I)
_cod_data_source_file c2cc00086e.txt
_cod_data_source_block compound
_cod_original_sg_symbol_H-M P21/c
_cod_database_code 7108091

loop_
_symmetry_equiv_pos_as_xyz
'x, y, z'
'-x, y+1/2, -z+1/2'
'-x, -y, -z'
'x, -y-1/2, z-1/2'

loop_
_atom_site_label
_atom_site_type_symbol
_atom_site_fract_x
_atom_site_fract_y
_atom_site_fract_z
_atom_site_U_iso_or_equiv
_atom_site_adp_type
_atom_site_occupancy
_atom_site_symmetry_multiplicity
_atom_site_calc_flag
_atom_site_refinement_flags
_atom_site_disorder_assembly
_atom_site_disorder_group
Tb1 Tb 0.17553(2) 0.24788(2) 0.640413(11) 0.02331(15) Uani 1 1 d . . .
Cl1 Cl 0.2863(3) 0.5293(3) 0.60256(19) 0.0663(16) Uiso 0.70 1 d P A 2
Cl2 Cl 0.4268(3) 0.4357(3) 0.61488(17) 0.0625(13) Uiso 0.70 1 d P A 2
Cl3 Cl -0.0081(3) -0.0006(3) 0.55516(15) 0.0579(12) Uiso 0.70 1 d P B 1
Cl4 Cl 0.3384(4) 0.4784(4) 0.6947(2) 0.0756(19) Uiso 0.70 1 d P A 2
N1 N 0.3109(4) 0.2568(4) 0.6052(2) 0.0256(15) Uani 1 1 d . . .
Cl5 Cl -0.0422(3) 0.0477(3) 0.64653(16) 0.0723(12) Uiso 0.70 1 d P B 1
C1 C -0.0336(5) 0.2536(5) 0.6019(3) 0.0282(17) Uani 1 1 d . . .
N6 N 0.0148(4) 0.2371(4) 0.6394(2) 0.0269(15) Uani 1 1 d . . .
C2 C -0.0401(6) 0.2428(5) 0.6737(3) 0.0332(19) Uani 1 1 d . . .
C3 C -0.0087(5) 0.2462(4) 0.5570(3) 0.0272(17) Uani 1 1 d . . .
N2 N 0.2794(4) 0.2655(4) 0.7010(2) 0.0280(15) Uani 1 1 d . . .
Cl6 Cl 0.0821(4) -0.0641(4) 0.6265(2) 0.0998(17) Uiso 0.70 1 d P B 1
C4 C 0.4054(6) 0.2446(5) 0.5491(3) 0.038(2) Uani 1 1 d . . .
H41 H 0.4288 0.2472 0.5205 0.045 Uiso 1 1 calc R . .
N7 N 0.1243(4) 0.1788(4) 0.5725(2) 0.0263(14) Uani 1 1 d . . .
C5 C 0.1995(5) 0.3555(5) 0.5452(2) 0.0274(17) Uani 1 1 d . . .
C6 C -0.0896(6) 0.2388(5) 0.7518(3) 0.035(2) Uani 1 1 d . . .
N5 N 0.1104(4) 0.1544(4) 0.7094(2) 0.0292(15) Uani 1 1 d . . .
H66 H 0.1138 0.1595 0.6804 0.035 Uiso 1 1 calc R . .
C7 C 0.1761(6) 0.1365(5) 0.5461(3) 0.0333(19) Uani 1 1 d . . .
C8 C 0.0917(5) 0.4407(5) 0.5416(3) 0.0288(18) Uani 1 1 d . . .
H42 H 0.0503 0.4770 0.5317 0.035 Uiso 1 1 calc R . .
N4 N 0.1671(4) 0.3559(4) 0.58757(19) 0.0252(14) Uani 1 1 d . . .
C9 C 0.0647(5) 0.2111(5) 0.5442(2) 0.0275(17) Uani 1 1 d . . .
C10 C 0.3085(5) 0.0010(5) 0.6189(3) 0.035(2) Uani 1 1 d . . .
H43 H 0.3379 -0.0323 0.5994 0.042 Uiso 1 1 calc R . .
N3 N 0.1320(4) 0.3612(4) 0.6827(2) 0.0266(14) Uani 1 1 d . . .
C11 C 0.3254(6) 0.2566(6) 0.7742(3) 0.042(2) Uani 1 1 d . . .
H44 H 0.3257 0.2597 0.8058 0.051 Uiso 1 1 calc R . .
N8 N 0.2243(4) 0.1012(4) 0.6431(2) 0.0294(15) Uani 1 1 d . . .
C12 C 0.1372(6) 0.3706(5) 0.7283(3) 0.0321(19) Uani 1 1 d . . .
C13 C 0.1963(5) 0.3338(5) 0.7575(2) 0.0282(18) Uani 1 1 d . . .
C14 C 0.1027(5) 0.4100(5) 0.5864(3) 0.0269(17) Uani 1 1 d . . .
C15 C -0.1141(6) 0.3155(6) 0.7618(3) 0.047(2) Uani 1 1 d . . .
H1 H -0.0886 0.3583 0.7473 0.057 Uiso 1 1 calc R . .
C16 C 0.0756(5) 0.4168(5) 0.6680(2) 0.0281(18) Uani 1 1 d . . .
C17 C -0.0725(5) 0.2671(5) 0.5208(3) 0.0313(19) Uani 1 1 d . . .
C18 C 0.2708(5) 0.3171(5) 0.5327(3) 0.0315(18) Uani 1 1 d . . .
C19 C 0.2399(5) -0.0255(5) 0.7883(3) 0.0334(19) Uani 1 1 d . . .
H2 H 0.1809 -0.0302 0.7857 0.040 Uiso 1 1 calc R . .
C20 C -0.1230(5) 0.2668(5) 0.6576(3) 0.036(2) Uani 1 1 d . . .
H45 H -0.1705 0.2762 0.6750 0.043 Uiso 1 1 calc R . .
C21 C 0.2549(5) 0.0587(5) 0.6791(3) 0.0306(18) Uani 1 1 d . . .
C22 C 0.2341(5) 0.0689(5) 0.7241(3) 0.0289(18) Uani 1 1 d . . .
C23 C 0.1679(5) 0.1154(5) 0.7376(3) 0.0308(18) Uani 1 1 d . . .
C24 C -0.0995(5) 0.3435(5) 0.5136(3) 0.036(2) Uani 1 1 d . . .
H3 H -0.0789 0.3846 0.5322 0.043 Uiso 1 1 calc R . .
C25 C 0.0806(6) 0.4309(5) 0.7421(3) 0.035(2) Uani 1 1 d . . .
H46 H 0.0720 0.4475 0.7718 0.042 Uiso 1 1 calc R . .
C26 C 0.2786(6) 0.0346(5) 0.5259(3) 0.034(2) Uani 1 1 d . . .
C27 C 0.0419(6) 0.4593(5) 0.7048(3) 0.034(2) Uani 1 1 d . . .
H47 H 0.0008 0.4994 0.7032 0.041 Uiso 1 1 calc R . .
C28 C 0.0694(5) 0.1704(5) 0.7807(3) 0.0312(18) Uani 1 1 d . . .
H48 H 0.0386 0.1863 0.8056 0.037 Uiso 1 1 calc R . .
C29 C -0.1291(6) 0.1785(6) 0.7734(3) 0.046(2) Uani 1 1 d . . .
H4 H -0.1141 0.1260 0.7670 0.055 Uiso 1 1 calc R . .
C30 C 0.2621(5) 0.2861(5) 0.7439(3) 0.0295(18) Uani 1 1 d . . .
C31 C 0.4054(5) 0.2099(5) 0.6670(3) 0.035(2) Uani 1 1 d . . .
C32 C 0.3836(5) 0.2238(5) 0.6224(3) 0.0336(19) Uani 1 1 d . . .
C33 C 0.2370(5) 0.0838(5) 0.5612(3) 0.0287(18) Uani 1 1 d . . .
C34 C -0.1884(6) 0.3018(6) 0.4529(3) 0.043(2) Uani 1 1 d . . .
H5 H -0.2282 0.3140 0.4298 0.051 Uiso 1 1 calc R . .
C35 C 0.1514(5) 0.4083(5) 0.5166(3) 0.0313(19) Uani 1 1 d . . .
H49 H 0.1601 0.4182 0.4860 0.038 Uiso 1 1 calc R . .
C36 C 0.0831(6) 0.1928(5) 0.4984(3) 0.035(2) Uani 1 1 d . . .
H50 H 0.0534 0.2105 0.4724 0.042 Uiso 1 1 calc R . .
C37 C 0.2570(5) 0.0657(5) 0.6060(3) 0.0312(18) Uani 1 1 d . . .
C38 C -0.0242(5) 0.2226(5) 0.7191(3) 0.0294(18) Uani 1 1 d . . .
C39 C 0.3242(5) 0.2729(5) 0.5610(3) 0.0296(18) Uani 1 1 d . . .
C40 C 0.1994(6) 0.3598(5) 0.8048(3) 0.037(2) Uani 1 1 d . . .
C41 C 0.2825(6) -0.0673(5) 0.8214(3) 0.041(2) Uani 1 1 d . . .
H6 H 0.2531 -0.0990 0.8416 0.049 Uiso 1 1 calc R . .
C42 C 0.0002(5) 0.5051(5) 0.6150(2) 0.0295(18) Uani 1 1 d . . .
C43 C 0.0593(5) 0.4382(5) 0.6233(3) 0.0274(17) Uani 1 1 d . . .
C44 C -0.1387(6) 0.5580(6) 0.6079(3) 0.044(2) Uani 1 1 d . . .
H7 H -0.1975 0.5506 0.6075 0.053 Uiso 1 1 calc R . .
C45 C 0.3079(5) -0.0041(5) 0.6637(3) 0.035(2) Uani 1 1 d . . .
H51 H 0.3367 -0.0416 0.6817 0.042 Uiso 1 1 calc R . .
C46 C 0.1439(5) 0.1303(5) 0.7819(3) 0.0322(19) Uani 1 1 d . . .
H52 H 0.1744 0.1151 0.8081 0.039 Uiso 1 1 calc R . .
C47 C 0.1416(6) 0.3404(5) 0.8354(3) 0.041(2) Uani 1 1 d . . .
H8 H 0.0968 0.3069 0.8267 0.050 Uiso 1 1 calc R . .
C48 C -0.1566(6) 0.3594(6) 0.4790(3) 0.047(2) Uani 1 1 d . . .
H9 H -0.1736 0.4119 0.4736 0.056 Uiso 1 1 calc R . .
C49 C 0.3681(6) 0.0272(6) 0.7626(3) 0.043(2) Uani 1 1 d . . .
H10 H 0.3979 0.0593 0.7427 0.052 Uiso 1 1 calc R . .
C50 C 0.2107(8) 0.4176(6) 0.8915(3) 0.058(3) Uani 1 1 d . . .
H11 H 0.2145 0.4372 0.9211 0.070 Uiso 1 1 calc R . .
C51 C -0.2112(8) 0.2685(8) 0.8145(4) 0.067(3) Uani 1 1 d . . .
H12 H -0.2508 0.2783 0.8368 0.080 Uiso 1 1 calc R . .
C52 C 0.2805(5) 0.0228(5) 0.7588(3) 0.0317(19) Uani 1 1 d . . .
C53 C 0.3597(7) 0.3538(8) 0.4003(3) 0.058(3) Uani 1 1 d . . .
H13 H 0.3795 0.3620 0.3712 0.069 Uiso 1 1 calc R . .
C54 C -0.1755(7) 0.3297(7) 0.7927(3) 0.058(3) Uani 1 1 d . . .
H14 H -0.1925 0.3818 0.7986 0.069 Uiso 1 1 calc R . .
C55 C -0.1064(7) 0.6324(6) 0.6011(3) 0.048(3) Uani 1 1 d . . .
H15 H -0.1428 0.6757 0.5965 0.057 Uiso 1 1 calc R . .
C56 C 0.3568(6) 0.2306(5) 0.7034(3) 0.034(2) Uani 1 1 d . . .
C57 C 0.1508(6) 0.1457(5) 0.4999(3) 0.036(2) Uani 1 1 d . . .
H53 H 0.1770 0.1228 0.4751 0.043 Uiso 1 1 calc R . .
C58 C 0.2361(6) -0.0273(5) 0.5069(3) 0.043(2) Uani 1 1 d . . .
H16 H 0.1819 -0.0395 0.5168 0.052 Uiso 1 1 calc R . .
C59 C -0.0205(7) 0.6427(5) 0.6011(3) 0.046(2) Uani 1 1 d . . .
H17 H 0.0024 0.6931 0.5961 0.055 Uiso 1 1 calc R . .
C60 C 0.3573(7) 0.0511(7) 0.5110(3) 0.055(3) Uani 1 1 d . . .
H18 H 0.3882 0.0932 0.5239 0.065 Uiso 1 1 calc R . .
C61 C 0.3007(5) 0.3305(5) 0.4860(3) 0.0331(19) Uani 1 1 d . . .
C62 C 0.2939(7) 0.2744(7) 0.4534(3) 0.055(3) Uani 1 1 d . . .
H19 H 0.2687 0.2259 0.4605 0.066 Uiso 1 1 calc R . .
C63 C 0.0473(5) 0.1836(5) 0.7350(2) 0.0296(18) Uani 1 1 d . . .
C64 C 0.3850(6) 0.2234(6) 0.7491(3) 0.041(2) Uani 1 1 d . . .
H54 H 0.4355 0.1999 0.7597 0.050 Uiso 1 1 calc R . .
C65 C 0.5516(7) 0.2284(7) 0.6944(4) 0.056(3) Uani 1 1 d . . .
H20 H 0.5394 0.2823 0.6982 0.067 Uiso 1 1 calc R . .
C66 C -0.1180(5) 0.2729(5) 0.6130(3) 0.035(2) Uani 1 1 d . . .
H55 H -0.1619 0.2873 0.5927 0.043 Uiso 1 1 calc R . .
C67 C 0.3694(6) -0.0618(6) 0.8245(3) 0.046(2) Uani 1 1 d . . .
H21 H 0.3997 -0.0904 0.8468 0.055 Uiso 1 1 calc R . .
C68 C -0.1897(7) 0.1924(7) 0.8042(4) 0.060(3) Uani 1 1 d . . .
H22 H -0.2166 0.1499 0.8182 0.072 Uiso 1 1 calc R . .
C69 C 0.5097(6) 0.1002(6) 0.6719(3) 0.051(3) Uani 1 1 d . . .
H23 H 0.4684 0.0658 0.6597 0.061 Uiso 1 1 calc R . .
C70 C 0.1463(7) 0.3683(5) 0.8791(3) 0.047(3) Uani 1 1 d . . .
H24 H 0.1058 0.3534 0.8999 0.057 Uiso 1 1 calc R . .
C71 C 0.4904(6) 0.1782(6) 0.6773(3) 0.041(2) Uani 1 1 d . . .
C72 C 0.0315(6) 0.5792(5) 0.6084(3) 0.035(2) Uani 1 1 d . . .
H25 H 0.0902 0.5868 0.6090 0.042 Uiso 1 1 calc R . .
C73 C -0.1051(6) 0.2071(6) 0.4932(3) 0.042(2) Uani 1 1 d . . .
H26 H -0.0873 0.1546 0.4977 0.051 Uiso 1 1 calc R . .
C74 C 0.4111(6) -0.0153(6) 0.7954(3) 0.049(3) Uani 1 1 d . . .
H27 H 0.4703 -0.0121 0.7976 0.059 Uiso 1 1 calc R . .
C75 C 0.3220(8) 0.2851(8) 0.4107(3) 0.064(3) Uani 1 1 d . . .
H28 H 0.3151 0.2451 0.3889 0.076 Uiso 1 1 calc R . .
C76 C 0.3917(7) 0.0075(7) 0.4775(4) 0.061(3) Uani 1 1 d . . .
H29 H 0.4454 0.0203 0.4672 0.073 Uiso 1 1 calc R . .
C77 C 0.2675(11) 0.4379(9) 0.8625(4) 0.095(5) Uani 1 1 d . . .
H30 H 0.3108 0.4731 0.8713 0.114 Uiso 1 1 calc R . .
C78 C -0.1634(7) 0.2251(6) 0.4595(3) 0.052(3) Uani 1 1 d . . .
H31 H -0.1861 0.1847 0.4410 0.062 Uiso 1 1 calc R . .
C79 C 0.2702(7) -0.0727(6) 0.4734(3) 0.052(3) Uani 1 1 d . . .
H32 H 0.2400 -0.1155 0.4607 0.063 Uiso 1 1 calc R . .
C80 C 0.3481(7) -0.0544(6) 0.4591(3) 0.051(3) Uani 1 1 d . . .
H33 H 0.3722 -0.0847 0.4363 0.061 Uiso 1 1 calc R . .
C81 C 0.3689(8) 0.4108(7) 0.4317(4) 0.071(4) Uani 1 1 d . . .
H34 H 0.3948 0.4589 0.4245 0.085 Uiso 1 1 calc R . .
C82 C 0.6331(7) 0.1993(11) 0.7062(4) 0.080(4) Uani 1 1 d . . .
H35 H 0.6756 0.2332 0.7176 0.096 Uiso 1 1 calc R . .
C83 C -0.0864(5) 0.4947(6) 0.6151(3) 0.037(2) Uani 1 1 d . . .
H36 H -0.1091 0.4443 0.6202 0.044 Uiso 1 1 calc R . .
C84 C 0.317(2) 0.456(2) 0.6474(12) 0.032(9) Uiso 0.30 1 d P C 1
H57 H 0.2777 0.4107 0.6503 0.039 Uiso 0.30 1 calc PR C 1
C85 C 0.3398(8) 0.3983(7) 0.4749(3) 0.061(3) Uani 1 1 d . . .
H37 H 0.3476 0.4380 0.4968 0.073 Uiso 1 1 calc R . .
C86 C 0.2643(9) 0.4080(8) 0.8191(3) 0.076(4) Uani 1 1 d . . .
H38 H 0.3072 0.4209 0.7992 0.091 Uiso 1 1 calc R . .
C87 C 0.0332(11) 0.0187(10) 0.6059(5) 0.048(4) Uiso 0.70 1 d P B 1
H58 H 0.0756 0.0612 0.6033 0.058 Uiso 0.70 1 calc PR B 1
C88 C 0.5882(7) 0.0707(8) 0.6838(4) 0.067(3) Uani 1 1 d . . .
H39 H 0.6000 0.0166 0.6804 0.081 Uiso 1 1 calc R . .
C89 C 0.6480(8) 0.1208(9) 0.7005(4) 0.074(4) Uani 1 1 d . . .
H40 H 0.7017 0.1006 0.7084 0.089 Uiso 1 1 calc R . .
Cl7 Cl 0.2857(5) 0.5847(4) 0.44161(19) 0.164(3) Uani 1 1 d D . .
Cl8 Cl 0.3482(4) 0.7274(4) 0.4205(3) 0.195(4) Uani 1 1 d D . .
Cl9 Cl 0.4327(4) 0.6209(5) 0.4919(3) 0.206(4) Uani 1 1 d D . .
C90 C 0.4419(6) 0.2140(6) 0.5863(3) 0.039(2) Uani 1 1 d . . .
H56 H 0.4955 0.1904 0.5885 0.047 Uiso 1 1 calc R . .
C91 C 0.3459(10) 0.6594(9) 0.4627(7) 0.175(12) Uani 1 1 d D . .
H64 H 0.3113 0.6841 0.4860 0.210 Uiso 1 1 calc R . .
Cl10 Cl 0.4114(6) 0.6756(5) 0.0554(4) 0.283(6) Uani 1 1 d D . .
Cl11 Cl 0.4210(5) 0.7928(5) 0.1306(5) 0.343(9) Uani 1 1 d D . .
Cl12 Cl 0.4928(6) 0.6499(6) 0.1457(8) 0.512(17) Uani 1 1 d D . .
C92 C 0.4645(12) 0.7097(13) 0.1030(6) 0.29(3) Uani 1 1 d D . .
H65 H 0.5187 0.7294 0.0918 0.350 Uiso 1 1 calc R . .
Cl13 Cl -0.0848(6) 0.0643(5) 0.6373(3) 0.050(2) Uiso 0.30 1 d P D 2
Cl14 Cl -0.0330(6) 0.0195(6) 0.5560(3) 0.045(2) Uiso 0.30 1 d P D 2
Cl15 Cl 0.4179(6) 0.4192(6) 0.6293(3) 0.047(2) Uiso 0.30 1 d P C 1
Cl16 Cl 0.0595(7) -0.0340(6) 0.6447(4) 0.064(2) Uiso 0.30 1 d P D 2
Cl17 Cl 0.2689(6) 0.5301(5) 0.6143(3) 0.040(2) Uiso 0.30 1 d P C 1
Cl18 Cl 0.3262(9) 0.5022(9) 0.6958(5) 0.068(4) Uiso 0.30 1 d P C 1
C93 C 0.005(2) 0.0347(19) 0.6117(10) 0.031(7) Uiso 0.30 1 d P D 2
H61 H 0.0419 0.0820 0.6107 0.037 Uiso 0.30 1 calc PR D 2
C94 C 0.3300(11) 0.4545(10) 0.6355(6) 0.043(5) Uiso 0.70 1 d P A 2
H62 H 0.2948 0.4066 0.6317 0.052 Uiso 0.70 1 calc PR A 2

loop_
_atom_site_aniso_label
_atom_site_aniso_U_11
_atom_site_aniso_U_22
_atom_site_aniso_U_33
_atom_site_aniso_U_23
_atom_site_aniso_U_13
_atom_site_aniso_U_12
Tb1 0.0282(2) 0.0254(2) 0.0163(2) 0.00023(15) -0.00093(15) 0.00171(16)
N1 0.021(3) 0.030(4) 0.027(3) 0.007(3) 0.005(3) 0.004(3)
C1 0.032(4) 0.029(4) 0.023(4) -0.001(3) 0.001(3) 0.001(4)
N6 0.026(3) 0.031(4) 0.024(3) -0.002(3) 0.002(3) 0.002(3)
C2 0.037(5) 0.031(5) 0.031(4) 0.001(4) -0.007(4) 0.007(4)
C3 0.033(4) 0.027(4) 0.022(4) -0.001(3) -0.005(3) 0.001(3)
N2 0.030(4) 0.036(4) 0.018(3) 0.002(3) -0.001(3) -0.004(3)
C4 0.038(5) 0.045(5) 0.031(5) 0.005(4) 0.009(4) 0.004(4)
N7 0.029(4) 0.030(4) 0.019(3) 0.000(3) -0.003(3) 0.001(3)
C5 0.034(4) 0.031(4) 0.018(4) -0.002(3) -0.005(3) 0.002(4)
C6 0.039(5) 0.045(5) 0.022(4) 0.008(4) 0.002(4) 0.013(4)
N5 0.033(4) 0.037(4) 0.018(3) 0.000(3) 0.000(3) 0.005(3)
C7 0.044(5) 0.030(4) 0.026(4) -0.004(3) 0.004(4) 0.006(4)
C8 0.034(4) 0.026(4) 0.027(4) 0.001(3) -0.007(4) 0.000(3)
N4 0.031(4) 0.028(3) 0.016(3) 0.006(3) -0.002(3) 0.001(3)
C9 0.039(5) 0.030(4) 0.014(4) 0.004(3) -0.002(3) -0.001(4)
C10 0.039(5) 0.033(5) 0.033(4) -0.003(4) 0.007(4) 0.005(4)
N3 0.033(4) 0.028(4) 0.019(3) 0.003(3) -0.002(3) 0.002(3)
C11 0.043(5) 0.061(6) 0.023(4) 0.001(4) -0.005(4) -0.002(5)
N8 0.033(4) 0.034(4) 0.021(3) -0.001(3) -0.002(3) 0.000(3)
C12 0.045(5) 0.029(4) 0.023(4) -0.003(3) 0.006(4) -0.004(4)
C13 0.041(5) 0.027(4) 0.017(4) 0.005(3) -0.003(3) -0.003(4)
C14 0.029(4) 0.027(4) 0.025(4) 0.004(3) 0.000(3) -0.001(3)
C15 0.057(6) 0.046(6) 0.041(5) 0.003(4) 0.015(5) 0.016(5)
C16 0.040(5) 0.025(4) 0.019(4) -0.001(3) 0.002(3) -0.001(4)
C17 0.032(4) 0.041(5) 0.021(4) 0.004(3) -0.004(3) -0.001(4)
C18 0.036(5) 0.037(5) 0.022(4) 0.005(3) 0.004(4) 0.001(4)
C19 0.032(4) 0.034(5) 0.033(4) 0.005(4) -0.008(4) 0.003(4)
C20 0.027(4) 0.046(5) 0.035(5) 0.003(4) 0.007(4) 0.011(4)
C21 0.034(5) 0.034(5) 0.024(4) 0.001(3) -0.003(3) 0.006(4)
C22 0.024(4) 0.032(4) 0.030(4) 0.000(3) -0.004(3) 0.003(3)
C23 0.039(5) 0.031(4) 0.022(4) 0.005(3) -0.007(4) -0.002(4)
C24 0.042(5) 0.032(5) 0.033(4) 0.000(4) -0.008(4) -0.006(4)
C25 0.055(6) 0.026(4) 0.023(4) 0.001(3) 0.007(4) 0.005(4)
C26 0.046(5) 0.033(5) 0.024(4) -0.002(4) 0.001(4) 0.008(4)
C27 0.050(5) 0.027(4) 0.025(4) 0.001(3) 0.003(4) 0.010(4)
C28 0.041(5) 0.030(4) 0.024(4) 0.003(3) 0.005(4) 0.002(4)
C29 0.039(5) 0.049(6) 0.051(6) 0.014(5) 0.007(5) 0.006(4)
C30 0.031(4) 0.037(5) 0.021(4) 0.005(3) -0.006(3) -0.001(4)
C31 0.033(5) 0.036(5) 0.036(5) 0.005(4) -0.005(4) 0.000(4)
C32 0.026(4) 0.037(5) 0.039(5) 0.002(4) 0.004(4) 0.004(4)
C33 0.035(5) 0.027(4) 0.024(4) -0.004(3) -0.002(3) 0.000(4)
C34 0.043(5) 0.044(6) 0.041(5) 0.010(4) -0.016(4) 0.001(4)
C35 0.041(5) 0.034(5) 0.019(4) 0.006(3) -0.002(4) 0.002(4)
C36 0.049(5) 0.037(5) 0.019(4) -0.003(3) -0.003(4) 0.004(4)
C37 0.038(5) 0.032(4) 0.024(4) -0.001(3) 0.002(4) 0.000(4)
C38 0.033(4) 0.029(4) 0.027(4) -0.001(3) 0.000(4) -0.003(4)
C39 0.026(4) 0.039(5) 0.024(4) 0.002(3) 0.003(3) 0.002(4)
C40 0.053(6) 0.038(5) 0.019(4) 0.002(4) -0.003(4) -0.003(4)
C41 0.050(6) 0.036(5) 0.036(5) 0.009(4) -0.006(4) 0.002(4)
C42 0.039(5) 0.036(5) 0.013(3) -0.002(3) 0.001(3) 0.014(4)
C43 0.033(4) 0.026(4) 0.024(4) -0.001(3) 0.005(3) 0.000(3)
C44 0.041(5) 0.066(7) 0.025(4) -0.004(4) -0.005(4) 0.021(5)
C45 0.043(5) 0.036(5) 0.026(4) 0.003(4) 0.001(4) 0.014(4)
C46 0.042(5) 0.032(4) 0.023(4) 0.008(3) -0.003(4) -0.001(4)
C47 0.060(6) 0.038(5) 0.026(4) 0.000(4) -0.002(4) -0.010(4)
C48 0.049(6) 0.042(6) 0.049(6) 0.018(5) -0.011(5) -0.003(5)
C49 0.038(5) 0.056(6) 0.035(5) 0.018(4) 0.001(4) 0.002(4)
C50 0.103(9) 0.052(6) 0.020(5) -0.005(4) 0.000(5) -0.022(6)
C51 0.057(7) 0.105(11) 0.038(6) 0.006(6) 0.016(5) 0.009(7)
C52 0.034(5) 0.034(5) 0.027(4) 0.004(4) 0.001(4) 0.011(4)
C53 0.050(6) 0.090(9) 0.034(5) 0.019(6) 0.019(5) 0.017(6)
C54 0.060(7) 0.066(7) 0.048(6) -0.011(5) 0.014(5) 0.019(6)
C55 0.075(8) 0.047(6) 0.021(4) -0.001(4) -0.002(5) 0.025(5)
C56 0.035(5) 0.041(5) 0.027(4) 0.002(4) -0.005(4) 0.000(4)
C57 0.051(5) 0.041(5) 0.016(4) -0.001(4) 0.004(4) 0.003(4)
C58 0.055(6) 0.039(5) 0.035(5) -0.007(4) 0.006(4) 0.010(5)
C59 0.075(7) 0.029(5) 0.033(5) 0.007(4) 0.009(5) 0.022(5)
C60 0.052(6) 0.063(7) 0.050(6) -0.008(5) 0.010(5) 0.004(5)
C61 0.040(5) 0.042(5) 0.018(4) 0.007(4) 0.004(4) 0.009(4)
C62 0.071(7) 0.058(6) 0.037(5) -0.003(5) 0.018(5) -0.009(6)
C63 0.043(5) 0.027(4) 0.019(4) 0.001(3) 0.002(4) 0.004(4)
C64 0.036(5) 0.057(6) 0.031(5) 0.012(4) -0.011(4) 0.004(4)
C65 0.042(6) 0.065(7) 0.061(7) 0.004(6) -0.010(5) 0.004(5)
C66 0.026(4) 0.046(5) 0.034(5) 0.005(4) -0.004(4) 0.006(4)
C67 0.045(6) 0.049(6) 0.043(5) 0.018(5) -0.008(4) 0.014(5)
C68 0.048(6) 0.073(8) 0.061(7) 0.020(6) 0.021(6) 0.000(6)
C69 0.046(6) 0.058(7) 0.049(6) 0.005(5) -0.003(5) 0.012(5)
C70 0.086(8) 0.033(5) 0.025(4) 0.007(4) 0.017(5) 0.000(5)
C71 0.034(5) 0.054(6) 0.036(5) 0.014(4) 0.003(4) 0.003(4)
C72 0.041(5) 0.035(5) 0.030(4) 0.004(4) 0.007(4) 0.007(4)
C73 0.054(6) 0.036(5) 0.036(5) 0.000(4) -0.017(4) -0.003(4)
C74 0.031(5) 0.065(7) 0.051(6) 0.013(5) -0.007(4) 0.009(5)
C75 0.074(8) 0.085(9) 0.033(5) -0.009(6) 0.017(5) -0.001(7)
C76 0.047(6) 0.076(8) 0.060(7) -0.009(6) 0.020(5) 0.018(6)
C77 0.150(14) 0.101(11) 0.036(6) -0.022(6) 0.018(8) -0.072(10)
C78 0.061(7) 0.052(6) 0.041(5) -0.002(5) -0.025(5) -0.009(5)
C79 0.069(7) 0.049(6) 0.039(5) -0.015(5) 0.011(5) 0.004(5)
C80 0.072(7) 0.051(6) 0.030(5) -0.001(4) 0.011(5) 0.031(6)
C81 0.100(10) 0.065(8) 0.049(7) 0.016(6) 0.031(7) -0.017(7)
C82 0.040(6) 0.140(14) 0.060(8) 0.002(8) -0.009(6) -0.002(8)
C83 0.038(5) 0.045(5) 0.027(4) -0.004(4) 0.000(4) 0.003(4)
C85 0.092(9) 0.054(7) 0.037(5) -0.007(5) 0.020(6) -0.019(6)
C86 0.101(10) 0.096(10) 0.031(5) -0.015(6) 0.014(6) -0.051(8)
C88 0.051(7) 0.077(8) 0.075(8) 0.018(7) 0.007(6) 0.036(6)
C89 0.045(7) 0.106(11) 0.071(8) 0.013(8) -0.002(6) 0.031(7)
Cl7 0.221(7) 0.152(5) 0.117(4) -0.039(4) -0.030(4) 0.082(5)
Cl8 0.094(4) 0.161(6) 0.331(11) -0.030(7) 0.030(5) -0.025(4)
Cl9 0.120(5) 0.191(7) 0.304(10) -0.042(7) -0.029(6) -0.045(5)
C90 0.037(5) 0.046(5) 0.033(5) 0.004(4) 0.000(4) 0.004(4)
C91 0.095(14) 0.086(14) 0.35(4) 0.053(19) 0.045(19) -0.017(11)
Cl10 0.240(9) 0.168(7) 0.434(16) 0.101(9) -0.107(10) -0.105(7)
Cl11 0.131(6) 0.170(7) 0.74(3) -0.045(12) 0.198(11) -0.022(5)
Cl12 0.174(8) 0.149(8) 1.19(5) 0.100(16) -0.298(17) -0.037(6)
C92 0.070(15) 0.50(7) 0.31(4) -0.23(5) 0.07(2) -0.10(3)

loop_
_atom_type_symbol
_atom_type_description
_atom_type_scat_dispersion_real
_atom_type_scat_dispersion_imag
_atom_type_scat_source
C C 0.0033 0.0016 'International Tables Vol C Tables 4.2.6.8 and 6.1.1.4'
H H 0.0000 0.0000 'International Tables Vol C Tables 4.2.6.8 and 6.1.1.4'
N N 0.0061 0.0033 'International Tables Vol C Tables 4.2.6.8 and 6.1.1.4'
Cl Cl 0.1484 0.1585 'International Tables Vol C Tables 4.2.6.8 and 6.1.1.4'
Tb Tb -0.1723 4.1537 'International Tables Vol C Tables 4.2.6.8 and 6.1.1.4'

loop_
_geom_angle_atom_site_label_1
_geom_angle_atom_site_label_2
_geom_angle_atom_site_label_3
_geom_angle
N3 Tb1 N4 74.1(2)
N3 Tb1 N2 73.3(2)
N4 Tb1 N2 114.4(2)
N3 Tb1 N1 116.7(2)
N4 Tb1 N1 72.8(2)
N2 Tb1 N1 73.8(2)
N3 Tb1 N7 135.9(2)
N4 Tb1 N7 79.3(2)
N2 Tb1 N7 150.7(2)
N1 Tb1 N7 87.1(2)
N3 Tb1 N6 76.1(2)
N4 Tb1 N6 90.6(2)
N2 Tb1 N6 132.3(2)
N1 Tb1 N6 153.8(2)
N7 Tb1 N6 69.6(2)
N3 Tb1 N8 146.5(2)
N4 Tb1 N8 139.0(2)
N2 Tb1 N8 84.2(2)
N1 Tb1 N8 78.8(2)
N7 Tb1 N8 70.2(2)
N6 Tb1 N8 103.2(2)
N3 Tb1 N5 87.07(19)
N4 Tb1 N5 152.5(2)
N2 Tb1 N5 77.5(2)
N1 Tb1 N5 134.49(19)
N7 Tb1 N5 102.3(2)
N6 Tb1 N5 65.1(2)
N8 Tb1 N5 63.67(19)
C39 N1 C32 106.7(6)
C39 N1 Tb1 126.4(5)
C32 N1 Tb1 124.3(5)
N6 C1 C3 126.1(7)
N6 C1 C66 111.5(7)
C3 C1 C66 122.2(7)
C1 N6 C2 103.9(6)
C1 N6 Tb1 122.1(5)
C2 N6 Tb1 130.3(5)
N6 C2 C38 126.9(8)
N6 C2 C20 111.7(7)
C38 C2 C20 121.2(8)
C9 C3 C1 124.6(7)
C9 C3 C17 117.6(7)
C1 C3 C17 117.1(7)
C30 N2 C56 105.7(6)
C30 N2 Tb1 125.2(5)
C56 N2 Tb1 125.2(5)
C90 C4 C39 107.3(8)
C90 C4 H41 126.4
C39 C4 H41 126.4
C7 N7 C9 106.2(6)
C7 N7 Tb1 122.4(5)
C9 N7 Tb1 121.6(5)
C18 C5 N4 125.9(7)
C18 C5 C35 124.5(7)
N4 C5 C35 109.3(7)
C29 C6 C15 117.4(8)
C29 C6 C38 121.0(8)
C15 C6 C38 121.6(8)
C63 N5 C23 108.5(6)
C63 N5 Tb1 119.6(5)
C23 N5 Tb1 117.2(5)
C63 N5 H66 125.7
C23 N5 H66 125.7
Tb1 N5 H66 35.5
N7 C7 C33 125.9(7)
N7 C7 C57 109.9(7)
C33 C7 C57 123.7(7)
C35 C8 C14 107.4(7)
C35 C8 H42 126.3
C14 C8 H42 126.3
C14 N4 C5 106.2(6)
C14 N4 Tb1 123.3(5)
C5 N4 Tb1 125.3(5)
N7 C9 C3 125.6(7)
N7 C9 C36 109.9(7)
C3 C9 C36 123.8(7)
C45 C10 C37 107.3(7)
C45 C10 H43 126.4
C37 C10 H43 126.4
C16 N3 C12 105.0(6)
C16 N3 Tb1 125.3(5)
C12 N3 Tb1 127.1(5)
C64 C11 C30 106.9(8)
C64 C11 H44 126.5
C30 C11 H44 126.5
C21 N8 C37 105.3(7)
C21 N8 Tb1 128.8(5)
C37 N8 Tb1 120.8(5)
N3 C12 C13 125.5(7)
N3 C12 C25 110.4(7)
C13 C12 C25 123.7(7)
C30 C13 C12 125.0(7)
C30 C13 C40 116.5(7)
C12 C13 C40 117.4(7)
N4 C14 C43 126.3(7)
N4 C14 C8 109.6(7)
C43 C14 C8 123.8(7)
C54 C15 C6 120.9(10)
C54 C15 H1 119.6
C6 C15 H1 119.6
N3 C16 C43 126.0(7)
N3 C16 C27 111.0(7)
C43 C16 C27 122.5(7)
C24 C17 C73 119.0(8)
C24 C17 C3 122.3(7)
C73 C17 C3 118.7(8)
C5 C18 C39 125.8(7)
C5 C18 C61 117.9(7)
C39 C18 C61 115.9(7)
C41 C19 C52 122.2(8)
C41 C19 H2 118.9
C52 C19 H2 118.9
C66 C20 C2 105.5(7)
C66 C20 H45 127.2
C2 C20 H45 127.2
N8 C21 C22 126.5(7)
N8 C21 C45 109.8(7)
C22 C21 C45 123.6(7)
C23 C22 C21 123.5(7)
C23 C22 C52 117.8(7)
C21 C22 C52 118.5(7)
C22 C23 N5 126.1(7)
C22 C23 C46 127.3(8)
N5 C23 C46 106.7(7)
C48 C24 C17 119.6(8)
C48 C24 H3 120.2
C17 C24 H3 120.2
C27 C25 C12 107.2(7)
C27 C25 H46 126.4
C12 C25 H46 126.4
C58 C26 C60 118.1(8)
C58 C26 C33 119.4(8)
C60 C26 C33 122.5(8)
C25 C27 C16 106.3(7)
C25 C27 H47 126.8
C16 C27 H47 126.8
C46 C28 C63 107.0(7)
C46 C28 H48 126.5
C63 C28 H48 126.5
C68 C29 C6 121.8(10)
C68 C29 H4 119.1
C6 C29 H4 119.1
N2 C30 C13 126.6(7)
N2 C30 C11 110.2(7)
C13 C30 C11 123.0(7)
C32 C31 C56 125.1(8)
C32 C31 C71 117.6(8)
C56 C31 C71 117.0(8)
N1 C32 C31 127.7(8)
N1 C32 C90 108.8(7)
C31 C32 C90 123.1(8)
C7 C33 C37 126.0(7)
C7 C33 C26 116.7(7)
C37 C33 C26 116.9(7)
C48 C34 C78 120.5(8)
C48 C34 H5 119.8
C78 C34 H5 119.8
C8 C35 C5 107.4(7)
C8 C35 H49 126.3
C5 C35 H49 126.3
C57 C36 C9 106.5(7)
C57 C36 H50 126.8
C9 C36 H50 126.8
N8 C37 C33 126.3(7)
N8 C37 C10 110.7(7)
C33 C37 C10 122.7(7)
C63 C38 C2 124.3(8)
C63 C38 C6 116.8(7)
C2 C38 C6 118.7(7)
N1 C39 C18 125.4(7)
N1 C39 C4 109.8(7)
C18 C39 C4 124.5(7)
C47 C40 C86 117.1(8)
C47 C40 C13 124.5(8)
C86 C40 C13 118.4(8)
C19 C41 C67 118.8(9)
C19 C41 H6 120.6
C67 C41 H6 120.6
C72 C42 C83 118.9(8)
C72 C42 C43 119.6(8)
C83 C42 C43 121.6(8)
C14 C43 C16 125.3(7)
C14 C43 C42 117.0(7)
C16 C43 C42 116.9(7)
C83 C44 C55 120.8(9)
C83 C44 H7 119.6
C55 C44 H7 119.6
C10 C45 C21 106.9(7)
C10 C45 H51 126.5
C21 C45 H51 126.5
C28 C46 C23 109.0(7)
C28 C46 H52 125.5
C23 C46 H52 125.5
C40 C47 C70 122.1(9)
C40 C47 H8 118.9
C70 C47 H8 118.9
C34 C48 C24 121.3(9)
C34 C48 H9 119.3
C24 C48 H9 119.3
C74 C49 C52 120.1(8)
C74 C49 H10 120.0
C52 C49 H10 120.0
C77 C50 C70 120.6(9)
C77 C50 H11 119.7
C70 C50 H11 119.7
C54 C51 C68 120.0(10)
C54 C51 H12 120.0
C68 C51 H12 120.0
C19 C52 C49 117.8(8)
C19 C52 C22 121.9(8)
C49 C52 C22 120.3(7)
C75 C53 C81 120.0(9)
C75 C53 H13 120.0
C81 C53 H13 120.0
C51 C54 C15 120.0(11)
C51 C54 H14 120.0
C15 C54 H14 120.0
C44 C55 C59 119.3(9)
C44 C55 H15 120.3
C59 C55 H15 120.3
N2 C56 C31 126.0(7)
N2 C56 C64 110.1(8)
C31 C56 C64 123.7(8)
C36 C57 C7 107.4(7)
C36 C57 H53 126.3
C7 C57 H53 126.3
C26 C58 C79 121.8(10)
C26 C58 H16 119.1
C79 C58 H16 119.1
C72 C59 C55 119.6(9)
C72 C59 H17 120.2
C55 C59 H17 120.2
C76 C60 C26 121.0(11)
C76 C60 H18 119.5
C26 C60 H18 119.5
C85 C61 C62 116.5(8)
C85 C61 C18 121.2(8)
C62 C61 C18 122.2(8)
C61 C62 C75 123.2(11)
C61 C62 H19 118.4
C75 C62 H19 118.4
N5 C63 C38 126.2(7)
N5 C63 C28 108.2(7)
C38 C63 C28 125.5(7)
C11 C64 C56 106.7(8)
C11 C64 H54 126.6
C56 C64 H54 126.6
C71 C65 C82 120.3(12)
C71 C65 H20 119.8
C82 C65 H20 119.8
C20 C66 C1 107.3(7)
C20 C66 H55 126.4
C1 C66 H55 126.4
C74 C67 C41 120.1(8)
C74 C67 H21 119.9
C41 C67 H21 119.9
C51 C68 C29 119.8(10)
C51 C68 H22 120.1
C29 C68 H22 120.1
C71 C69 C88 121.5(11)
C71 C69 H23 119.2
C88 C69 H23 119.2
C50 C70 C47 118.8(9)
C50 C70 H24 120.6
C47 C70 H24 120.6
C69 C71 C65 118.9(9)
C69 C71 C31 122.2(9)
C65 C71 C31 118.9(9)
C42 C72 C59 121.6(9)
C42 C72 H25 119.2
C59 C72 H25 119.2
C78 C73 C17 119.8(9)
C78 C73 H26 120.1
C17 C73 H26 120.1
C67 C74 C49 120.9(9)
C67 C74 H27 119.5
C49 C74 H27 119.5
C53 C75 C62 118.9(11)
C53 C75 H28 120.5
C62 C75 H28 120.5
C80 C76 C60 120.0(10)
C80 C76 H29 120.0
C60 C76 H29 120.0
C50 C77 C86 120.7(12)
C50 C77 H30 119.6
C86 C77 H30 119.6
C34 C78 C73 119.8(9)
C34 C78 H31 120.1
C73 C78 H31 120.1
C80 C79 C58 118.7(10)
C80 C79 H32 120.7
C58 C79 H32 120.7
C79 C80 C76 120.5(9)
C79 C80 H33 119.8
C76 C80 H33 119.8
C53 C81 C85 119.8(11)
C53 C81 H34 120.1
C85 C81 H34 120.1
C89 C82 C65 118.0(13)
C89 C82 H35 121.0
C65 C82 H35 121.0
C44 C83 C42 119.8(9)
C44 C83 H36 120.1
C42 C83 H36 120.1
Cl18 C84 Cl17 99.8(19)
Cl18 C84 Cl15 112(2)
Cl17 C84 Cl15 117(2)
Cl18 C84 H57 109.4
Cl17 C84 H57 109.4
Cl15 C84 H57 109.4
C61 C85 C81 121.5(10)
C61 C85 H37 119.3
C81 C85 H37 119.3
C40 C86 C77 120.6(11)
C40 C86 H38 119.7
C77 C86 H38 119.7
Cl3 C87 Cl6 109.2(10)
Cl3 C87 Cl5 114.4(10)
Cl6 C87 Cl5 106.7(9)
Cl3 C87 H58 108.8
Cl6 C87 H58 108.8
Cl5 C87 H58 108.8
C89 C88 C69 119.1(12)
C89 C88 H39 120.5
C69 C88 H39 120.5
C88 C89 C82 122.2(11)
C88 C89 H40 118.9
C82 C89 H40 118.9
C4 C90 C32 107.3(8)
C4 C90 H56 126.3
C32 C90 H56 126.3
Cl7 C91 Cl8 104.9(11)
Cl7 C91 Cl9 109.6(9)
Cl8 C91 Cl9 126.0(10)
Cl7 C91 H64 104.8
Cl8 C91 H64 104.8
Cl9 C91 H64 104.8
Cl12 C92 Cl10 122.1(15)
Cl12 C92 Cl11 103.3(11)
Cl10 C92 Cl11 117.1(13)
Cl12 C92 H65 104.1
Cl10 C92 H65 104.1
Cl11 C92 H65 104.1
Cl13 C93 Cl16 110.6(17)
Cl13 C93 Cl14 101.0(17)
Cl16 C93 Cl14 126(2)
Cl13 C93 H61 106.0
Cl16 C93 H61 106.0
Cl14 C93 H61 106.0
Cl2 C94 Cl1 106.5(10)
Cl2 C94 Cl4 110.7(10)
Cl1 C94 Cl4 113.8(10)
Cl2 C94 H62 108.6
Cl1 C94 H62 108.6
Cl4 C94 H62 108.6

loop_
_geom_bond_atom_site_label_1
_geom_bond_atom_site_label_2
_geom_bond_distance
Tb1 N3 2.431(6)
Tb1 N4 2.435(6)
Tb1 N2 2.447(6)
Tb1 N1 2.448(6)
Tb1 N7 2.475(6)
Tb1 N6 2.583(7)
Tb1 N8 2.627(7)
Tb1 N5 2.841(7)
Cl1 C94 1.749(18)
Cl2 C94 1.719(19)
Cl3 C87 1.674(17)
Cl4 C94 1.824(19)
N1 C39 1.378(10)
N1 C32 1.379(10)
Cl5 C87 1.813(18)
C1 N6 1.376(10)
C1 C3 1.422(11)
C1 C66 1.441(12)
N6 C2 1.377(11)
C2 C38 1.421(11)
C2 C20 1.458(12)
C3 C9 1.385(11)
C3 C17 1.513(11)
N2 C30 1.371(10)
N2 C56 1.376(11)
Cl6 C87 1.723(18)
C4 C90 1.349(13)
C4 C39 1.444(12)
C4 H41 0.9500
N7 C7 1.370(10)
N7 C9 1.373(10)
C5 C18 1.380(11)
C5 N4 1.389(9)
C5 C35 1.450(11)
C6 C29 1.383(13)
C6 C15 1.404(12)
C6 C38 1.485(12)
N5 C63 1.380(10)
N5 C23 1.401(10)
N5 H66 0.8800
C7 C33 1.393(12)
C7 C57 1.442(11)
C8 C35 1.353(12)
C8 C14 1.448(11)
C8 H42 0.9500
N4 C14 1.386(10)
C9 C36 1.449(11)
C10 C45 1.349(11)
C10 C37 1.427(12)
C10 H43 0.9500
N3 C16 1.376(10)
N3 C12 1.377(10)
C11 C64 1.359(14)
C11 C30 1.433(12)
C11 H44 0.9500
N8 C21 1.378(10)
N8 C37 1.384(10)
C12 C13 1.416(12)
C12 C25 1.442(12)
C13 C30 1.404(12)
C13 C40 1.489(11)
C14 C43 1.411(11)
C15 C54 1.395(13)
C15 H1 0.9500
C16 C43 1.407(11)
C16 C27 1.443(11)
C17 C24 1.391(12)
C17 C73 1.407(12)
C18 C39 1.407(11)
C18 C61 1.513(10)
C19 C41 1.385(12)
C19 C52 1.387(12)
C19 H2 0.9500
C20 C66 1.349(12)
C20 H45 0.9500
C21 C22 1.413(11)
C21 C45 1.453(11)
C22 C23 1.395(11)
C22 C52 1.488(11)
C23 C46 1.418(11)
C24 C48 1.389(12)
C24 H3 0.9500
C25 C27 1.353(12)
C25 H46 0.9500
C26 C58 1.373(13)
C26 C60 1.380(13)
C26 C33 1.524(11)
C27 H47 0.9500
C28 C46 1.377(12)
C28 C63 1.425(11)
C28 H48 0.9500
C29 C68 1.383(14)
C29 H4 0.9500
C31 C32 1.394(12)
C31 C56 1.408(12)
C31 C71 1.491(12)
C32 C90 1.463(12)
C33 C37 1.409(11)
C34 C48 1.348(13)
C34 C78 1.384(14)
C34 H5 0.9500
C35 H49 0.9500
C36 C57 1.351(12)
C36 H50 0.9500
C38 C63 1.397(12)
C40 C47 1.366(12)
C40 C86 1.384(14)
C41 C67 1.396(13)
C41 H6 0.9500
C42 C72 1.379(12)
C42 C83 1.399(12)
C42 C43 1.501(11)
C44 C83 1.383(13)
C44 C55 1.389(15)
C44 H7 0.9500
C45 H51 0.9500
C46 H52 0.9500
C47 C70 1.394(12)
C47 H8 0.9500
C48 H9 0.9500
C49 C74 1.388(13)
C49 C52 1.408(12)
C49 H10 0.9500
C50 C77 1.324(16)
C50 C70 1.375(15)
C50 H11 0.9500
C51 C54 1.369(17)
C51 C68 1.383(17)
C51 H12 0.9500
C53 C75 1.360(17)
C53 C81 1.360(16)
C53 H13 0.9500
C54 H14 0.9500
C55 C59 1.390(15)
C55 H15 0.9500
C56 C64 1.436(12)
C57 H53 0.9500
C58 C79 1.395(12)
C58 H16 0.9500
C59 C72 1.381(12)
C59 H17 0.9500
C60 C76 1.378(14)
C60 H18 0.9500
C61 C85 1.363(13)
C61 C62 1.372(13)
C62 C75 1.386(14)
C62 H19 0.9500
C64 H54 0.9500
C65 C71 1.389(14)
C65 C82 1.432(16)
C65 H20 0.9500
C66 H55 0.9500
C67 C74 1.371(14)
C67 H21 0.9500
C68 H22 0.9500
C69 C71 1.379(14)
C69 C88 1.392(14)
C69 H23 0.9500
C70 H24 0.9500
C72 H25 0.9500
C73 C78 1.392(13)
C73 H26 0.9500
C74 H27 0.9500
C75 H28 0.9500
C76 C80 1.375(16)
C76 H29 0.9500
C77 C86 1.400(14)
C77 H30 0.9500
C78 H31 0.9500
C79 C80 1.369(15)
C79 H32 0.9500
C80 H33 0.9500
C81 C85 1.408(14)
C81 H34 0.9500
C82 C89 1.37(2)
C82 H35 0.9500
C83 H36 0.9500
C84 Cl18 1.66(4)
C84 Cl17 1.78(4)
C84 Cl15 1.83(4)
C84 H57 1.0000
C85 H37 0.9500
C86 H38 0.9500
C87 H58 1.0000
C88 C89 1.369(19)
C88 H39 0.9500
C89 H40 0.9500
Cl7 C91 1.709(15)
Cl8 C91 1.720(15)
Cl9 C91 1.751(14)
C90 H56 0.9500
C91 H64 1.0000
Cl10 C92 1.742(16)
Cl11 C92 1.796(17)
Cl12 C92 1.688(18)
C92 H65 1.0000
Cl13 C93 1.73(4)
Cl14 C93 1.78(3)
Cl16 C93 1.75(3)
C93 H61 1.0000
C94 H62 1.0000

loop_
_geom_torsion_atom_site_label_1
_geom_torsion_atom_site_label_2
_geom_torsion_atom_site_label_3
_geom_torsion_atom_site_label_4
_geom_torsion
N3 Tb1 N1 C39 -100.7(6)
N4 Tb1 N1 C39 -39.2(6)
N2 Tb1 N1 C39 -162.0(7)
N7 Tb1 N1 C39 40.4(6)
N6 Tb1 N1 C39 13.6(9)
N8 Tb1 N1 C39 110.8(6)
N5 Tb1 N1 C39 144.9(6)
N3 Tb1 N1 C32 100.2(7)
N4 Tb1 N1 C32 161.7(7)
N2 Tb1 N1 C32 38.9(6)
N7 Tb1 N1 C32 -118.6(7)
N6 Tb1 N1 C32 -145.4(6)
N8 Tb1 N1 C32 -48.3(6)
N5 Tb1 N1 C32 -14.2(8)
C3 C1 N6 C2 -171.9(8)
C66 C1 N6 C2 2.6(9)
C3 C1 N6 Tb1 27.8(10)
C66 C1 N6 Tb1 -157.7(5)
N3 Tb1 N6 C1 106.2(6)
N4 Tb1 N6 C1 32.8(6)
N2 Tb1 N6 C1 157.5(5)
N1 Tb1 N6 C1 -16.8(8)
N7 Tb1 N6 C1 -45.6(5)
N8 Tb1 N6 C1 -108.3(6)
N5 Tb1 N6 C1 -160.6(6)
N3 Tb1 N6 C2 -48.4(6)
N4 Tb1 N6 C2 -121.8(7)
N2 Tb1 N6 C2 2.9(8)
N1 Tb1 N6 C2 -171.4(6)
N7 Tb1 N6 C2 159.9(7)
N8 Tb1 N6 C2 97.2(6)
N5 Tb1 N6 C2 44.8(6)
C1 N6 C2 C38 172.3(8)
Tb1 N6 C2 C38 -29.7(12)
C1 N6 C2 C20 -2.8(9)
Tb1 N6 C2 C20 155.2(6)
N6 C1 C3 C9 9.2(13)
C66 C1 C3 C9 -164.7(8)
N6 C1 C3 C17 179.6(7)
C66 C1 C3 C17 5.7(11)
N3 Tb1 N2 C30 40.0(6)
N4 Tb1 N2 C30 103.2(6)
N1 Tb1 N2 C30 165.1(7)
N7 Tb1 N2 C30 -143.6(6)
N6 Tb1 N2 C30 -12.3(8)
N8 Tb1 N2 C30 -114.9(6)
N5 Tb1 N2 C30 -50.6(6)
N3 Tb1 N2 C56 -165.3(7)
N4 Tb1 N2 C56 -102.1(6)
N1 Tb1 N2 C56 -40.2(6)
N7 Tb1 N2 C56 11.1(9)
N6 Tb1 N2 C56 142.4(6)
N8 Tb1 N2 C56 39.8(6)
N5 Tb1 N2 C56 104.1(7)
N3 Tb1 N7 C7 153.6(6)
N4 Tb1 N7 C7 100.2(6)
N2 Tb1 N7 C7 -21.5(8)
N1 Tb1 N7 C7 27.2(6)
N6 Tb1 N7 C7 -165.1(6)
N8 Tb1 N7 C7 -52.0(6)
N5 Tb1 N7 C7 -107.8(6)
N3 Tb1 N7 C9 12.6(7)
N4 Tb1 N7 C9 -40.9(6)
N2 Tb1 N7 C9 -162.5(5)
N1 Tb1 N7 C9 -113.9(6)
N6 Tb1 N7 C9 53.9(6)
N8 Tb1 N7 C9 167.0(6)
N5 Tb1 N7 C9 111.1(6)
N3 Tb1 N5 C63 26.1(6)
N4 Tb1 N5 C63 -19.9(8)
N2 Tb1 N5 C63 99.7(6)
N1 Tb1 N5 C63 151.5(5)
N7 Tb1 N5 C63 -110.3(6)
N6 Tb1 N5 C63 -49.9(6)
N8 Tb1 N5 C63 -170.6(6)
N3 Tb1 N5 C23 -108.5(6)
N4 Tb1 N5 C23 -154.5(5)
N2 Tb1 N5 C23 -35.0(5)
N1 Tb1 N5 C23 16.9(7)
N7 Tb1 N5 C23 115.1(5)
N6 Tb1 N5 C23 175.4(6)
N8 Tb1 N5 C23 54.7(5)
C9 N7 C7 C33 -168.8(8)
Tb1 N7 C7 C33 45.1(11)
C9 N7 C7 C57 3.0(9)
Tb1 N7 C7 C57 -143.1(6)
C18 C5 N4 C14 171.8(8)
C35 C5 N4 C14 -2.5(9)
C18 C5 N4 Tb1 -33.2(11)
C35 C5 N4 Tb1 152.5(5)
N3 Tb1 N4 C14 -42.4(6)
N2 Tb1 N4 C14 -105.2(6)
N1 Tb1 N4 C14 -167.7(6)
N7 Tb1 N4 C14 102.0(6)
N6 Tb1 N4 C14 32.9(6)
N8 Tb1 N4 C14 144.1(5)
N5 Tb1 N4 C14 5.9(8)
N3 Tb1 N4 C5 166.6(6)
N2 Tb1 N4 C5 103.8(6)
N1 Tb1 N4 C5 41.3(6)
N7 Tb1 N4 C5 -49.0(6)
N6 Tb1 N4 C5 -118.0(6)
N8 Tb1 N4 C5 -6.9(8)
N5 Tb1 N4 C5 -145.1(6)
C7 N7 C9 C3 167.3(8)
Tb1 N7 C9 C3 -46.3(10)
C7 N7 C9 C36 -4.1(9)
Tb1 N7 C9 C36 142.4(6)
C1 C3 C9 N7 -0.4(13)
C17 C3 C9 N7 -170.8(7)
C1 C3 C9 C36 169.7(8)
C17 C3 C9 C36 -0.6(12)
N4 Tb1 N3 C16 40.4(6)
N2 Tb1 N3 C16 162.7(6)
N1 Tb1 N3 C16 101.2(6)
N7 Tb1 N3 C16 -14.7(7)
N6 Tb1 N3 C16 -54.3(6)
N8 Tb1 N3 C16 -147.4(6)
N5 Tb1 N3 C16 -119.4(6)
N4 Tb1 N3 C12 -160.8(7)
N2 Tb1 N3 C12 -38.4(6)
N1 Tb1 N3 C12 -100.0(7)
N7 Tb1 N3 C12 144.1(6)
N6 Tb1 N3 C12 104.5(7)
N8 Tb1 N3 C12 11.4(9)
N5 Tb1 N3 C12 39.4(7)
N3 Tb1 N8 C21 -17.3(9)
N4 Tb1 N8 C21 151.2(6)
N2 Tb1 N8 C21 30.1(7)
N1 Tb1 N8 C21 104.7(7)
N7 Tb1 N8 C21 -164.3(7)
N6 Tb1 N8 C21 -102.1(7)
N5 Tb1 N8 C21 -48.8(6)
N3 Tb1 N8 C37 -168.3(5)
N4 Tb1 N8 C37 0.3(7)
N2 Tb1 N8 C37 -120.9(6)
N1 Tb1 N8 C37 -46.3(6)
N7 Tb1 N8 C37 44.7(6)
N6 Tb1 N8 C37 107.0(6)
N5 Tb1 N8 C37 160.2(6)
C16 N3 C12 C13 -170.5(8)
Tb1 N3 C12 C13 27.2(12)
C16 N3 C12 C25 2.3(9)
Tb1 N3 C12 C25 -159.9(5)
N3 C12 C13 C30 4.4(14)
C25 C12 C13 C30 -167.5(8)
N3 C12 C13 C40 171.7(8)
C25 C12 C13 C40 -0.2(12)
C5 N4 C14 C43 -170.5(8)
Tb1 N4 C14 C43 33.8(11)
C5 N4 C14 C8 3.2(9)
Tb1 N4 C14 C8 -152.4(5)
C35 C8 C14 N4 -2.8(9)
C35 C8 C14 C43 171.2(8)
C29 C6 C15 C54 0.5(15)
C38 C6 C15 C54 -179.8(9)
C12 N3 C16 C43 169.4(8)
Tb1 N3 C16 C43 -27.9(11)
C12 N3 C16 C27 -2.6(9)
Tb1 N3 C16 C27 160.0(5)
C9 C3 C17 C24 -120.3(9)
C1 C3 C17 C24 68.6(11)
C9 C3 C17 C73 59.1(11)
C1 C3 C17 C73 -112.0(9)
N4 C5 C18 C39 -1.4(14)
C35 C5 C18 C39 172.1(8)
N4 C5 C18 C61 -173.8(8)
C35 C5 C18 C61 -0.3(13)
N6 C2 C20 C66 2.1(10)
C38 C2 C20 C66 -173.3(8)
C37 N8 C21 C22 -175.1(8)
Tb1 N8 C21 C22 30.6(12)
C37 N8 C21 C45 0.3(9)
Tb1 N8 C21 C45 -154.0(6)
N8 C21 C22 C23 11.7(14)
C45 C21 C22 C23 -163.1(8)
N8 C21 C22 C52 -173.6(8)
C45 C21 C22 C52 11.6(13)
C21 C22 C23 N5 3.8(14)
C52 C22 C23 N5 -171.0(8)
C21 C22 C23 C46 -178.4(8)
C52 C22 C23 C46 6.8(13)
C63 N5 C23 C22 170.7(8)
Tb1 N5 C23 C22 -50.0(10)
C63 N5 C23 C46 -7.5(9)
Tb1 N5 C23 C46 131.8(5)
C73 C17 C24 C48 -1.1(13)
C3 C17 C24 C48 178.3(8)
N3 C12 C25 C27 -1.1(10)
C13 C12 C25 C27 171.9(8)
C12 C25 C27 C16 -0.5(10)
N3 C16 C27 C25 2.0(10)
C43 C16 C27 C25 -170.4(8)
C15 C6 C29 C68 -0.7(15)
C38 C6 C29 C68 179.6(9)
C56 N2 C30 C13 169.5(8)
Tb1 N2 C30 C13 -31.7(12)
C56 N2 C30 C11 -6.0(9)
Tb1 N2 C30 C11 152.8(6)
C12 C13 C30 N2 -1.5(14)
C40 C13 C30 N2 -169.0(8)
C12 C13 C30 C11 173.4(8)
C40 C13 C30 C11 6.0(12)
C64 C11 C30 N2 4.8(11)
C64 C11 C30 C13 -170.8(8)
C39 N1 C32 C31 168.3(9)
Tb1 N1 C32 C31 -29.1(13)
C39 N1 C32 C90 -4.3(10)
Tb1 N1 C32 C90 158.3(6)
C56 C31 C32 N1 -2.7(15)
C71 C31 C32 N1 -176.0(9)
C56 C31 C32 C90 168.9(9)
C71 C31 C32 C90 -4.4(13)
N7 C7 C33 C37 -1.2(14)
C57 C7 C33 C37 -171.9(8)
N7 C7 C33 C26 171.4(8)
C57 C7 C33 C26 0.7(13)
C58 C26 C33 C7 -75.8(11)
C60 C26 C33 C7 102.2(11)
C58 C26 C33 C37 97.5(10)
C60 C26 C33 C37 -84.5(11)
C14 C8 C35 C5 1.1(9)
C18 C5 C35 C8 -173.6(8)
N4 C5 C35 C8 0.8(9)
N7 C9 C36 C57 3.7(10)
C3 C9 C36 C57 -167.9(8)
C21 N8 C37 C33 173.5(8)
Tb1 N8 C37 C33 -29.7(11)
C21 N8 C37 C10 -0.3(9)
Tb1 N8 C37 C10 156.5(5)
C7 C33 C37 N8 -5.2(14)
C26 C33 C37 N8 -177.8(8)
C7 C33 C37 C10 167.9(8)
C26 C33 C37 C10 -4.7(12)
C45 C10 C37 N8 0.2(10)
C45 C10 C37 C33 -173.8(8)
N6 C2 C38 C63 -9.0(14)
C20 C2 C38 C63 165.7(8)
N6 C2 C38 C6 175.3(8)
C20 C2 C38 C6 -10.1(12)
C29 C6 C38 C63 -61.4(12)
C15 C6 C38 C63 119.0(10)
C29 C6 C38 C2 114.7(10)
C15 C6 C38 C2 -64.9(12)
C32 N1 C39 C18 -170.2(8)
Tb1 N1 C39 C18 27.8(12)
C32 N1 C39 C4 3.9(9)
Tb1 N1 C39 C4 -158.2(5)
C5 C18 C39 N1 4.3(14)
C61 C18 C39 N1 176.9(8)
C5 C18 C39 C4 -168.8(9)
C61 C18 C39 C4 3.7(13)
C90 C4 C39 N1 -1.9(10)
C90 C4 C39 C18 172.2(9)
C30 C13 C40 C47 -116.8(10)
C12 C13 C40 C47 74.8(11)
C30 C13 C40 C86 64.3(12)
C12 C13 C40 C86 -104.1(12)
C52 C19 C41 C67 -1.5(14)
N4 C14 C43 C16 1.3(13)
C8 C14 C43 C16 -171.6(8)
N4 C14 C43 C42 171.4(7)
C8 C14 C43 C42 -1.5(12)
N3 C16 C43 C14 -4.9(13)
C27 C16 C43 C14 166.3(8)
N3 C16 C43 C42 -175.0(8)
C27 C16 C43 C42 -3.8(12)
C72 C42 C43 C14 -74.0(10)
C83 C42 C43 C14 108.0(9)
C72 C42 C43 C16 97.0(9)
C83 C42 C43 C16 -81.1(10)
C37 C10 C45 C21 0.0(10)
N8 C21 C45 C10 -0.2(10)
C22 C21 C45 C10 175.3(8)
C63 C28 C46 C23 -2.1(10)
C22 C23 C46 C28 -172.2(8)
N5 C23 C46 C28 5.9(9)
C86 C40 C47 C70 0.8(15)
C13 C40 C47 C70 -178.1(9)
C78 C34 C48 C24 -1.2(15)
C17 C24 C48 C34 1.8(14)
C41 C19 C52 C49 1.6(13)
C41 C19 C52 C22 -178.5(8)
C74 C49 C52 C19 -0.8(14)
C74 C49 C52 C22 179.4(9)
C23 C22 C52 C19 51.4(12)
C21 C22 C52 C19 -123.6(9)
C23 C22 C52 C49 -128.7(9)
C21 C22 C52 C49 56.3(12)
C68 C51 C54 C15 -3.5(18)
C6 C15 C54 C51 1.6(17)
C83 C44 C55 C59 0.8(13)
C30 N2 C56 C31 -170.4(9)
Tb1 N2 C56 C31 30.8(12)
C30 N2 C56 C64 4.9(10)
Tb1 N2 C56 C64 -153.8(6)
C32 C31 C56 N2 2.0(15)
C71 C31 C56 N2 175.4(8)
C32 C31 C56 C64 -172.8(9)
C71 C31 C56 C64 0.6(14)
C9 C36 C57 C7 -1.7(10)
N7 C7 C57 C36 -0.7(10)
C33 C7 C57 C36 171.2(8)
C60 C26 C58 C79 -0.2(14)
C33 C26 C58 C79 177.9(8)
C44 C55 C59 C72 -0.9(13)
C58 C26 C60 C76 1.0(15)
C33 C26 C60 C76 -177.0(9)
C5 C18 C61 C85 75.5(12)
C39 C18 C61 C85 -97.7(11)
C5 C18 C61 C62 -107.8(11)
C39 C18 C61 C62 79.1(12)
C85 C61 C62 C75 -2.1(17)
C18 C61 C62 C75 -179.0(10)
C23 N5 C63 C38 -176.4(8)
Tb1 N5 C63 C38 45.5(10)
C23 N5 C63 C28 6.3(9)
Tb1 N5 C63 C28 -131.8(6)
C2 C38 C63 N5 -4.4(14)
C6 C38 C63 N5 171.5(8)
C2 C38 C63 C28 172.4(8)
C6 C38 C63 C28 -11.7(13)
C46 C28 C63 N5 -2.6(9)
C46 C28 C63 C38 -179.9(8)
C30 C11 C64 C56 -1.6(11)
N2 C56 C64 C11 -2.0(11)
C31 C56 C64 C11 173.5(9)
C2 C20 C66 C1 -0.4(10)
N6 C1 C66 C20 -1.4(10)
C3 C1 C66 C20 173.3(8)
C19 C41 C67 C74 0.6(15)
C54 C51 C68 C29 3.3(18)
C6 C29 C68 C51 -1.1(17)
C77 C50 C70 C47 -0.4(19)
C40 C47 C70 C50 0.8(15)
C88 C69 C71 C65 1.2(15)
C88 C69 C71 C31 -176.7(9)
C82 C65 C71 C69 -0.2(16)
C82 C65 C71 C31 177.7(10)
C32 C31 C71 C69 -78.8(12)
C56 C31 C71 C69 107.3(11)
C32 C31 C71 C65 103.2(11)
C56 C31 C71 C65 -70.6(12)
C83 C42 C72 C59 -1.3(12)
C43 C42 C72 C59 -179.4(7)
C55 C59 C72 C42 1.2(13)
C24 C17 C73 C78 -0.1(14)
C3 C17 C73 C78 -179.5(9)
C41 C67 C74 C49 0.3(16)
C52 C49 C74 C67 -0.2(16)
C81 C53 C75 C62 -0.3(19)
C61 C62 C75 C53 1.2(19)
C26 C60 C76 C80 -1.3(17)
C70 C50 C77 C86 -2(2)
C48 C34 C78 C73 0.0(16)
C17 C73 C78 C34 0.7(15)
C26 C58 C79 C80 -0.3(15)
C58 C79 C80 C76 0.1(16)
C60 C76 C80 C79 0.7(17)
C75 C53 C81 C85 0.4(19)
C71 C65 C82 C89 -0.6(18)
C55 C44 C83 C42 -1.0(12)
C72 C42 C83 C44 1.2(11)
C43 C42 C83 C44 179.3(7)
C62 C61 C85 C81 2.2(17)
C18 C61 C85 C81 179.1(10)
C53 C81 C85 C61 -1(2)
C47 C40 C86 C77 -2.8(19)
C13 C40 C86 C77 176.2(12)
C50 C77 C86 C40 3(2)
C71 C69 C88 C89 -1.3(17)
C69 C88 C89 C82 0.5(19)
C65 C82 C89 C88 0(2)
C39 C4 C90 C32 -0.8(10)
N1 C32 C90 C4 3.2(11)
C31 C32 C90 C4 -169.8(9)
